data_2103763
loop_
_publ_author_name
'Friedrich, Alexandra'
'Kunz, Martin'
'Suard, Emmanuelle'

_publ_section_title
;
 Temperature-dependent neutron powder diffraction study of the
 Ba(OD)~2~ polymorphs: a new low-temperature phase
;
_journal_issue 6
_journal_name_full 'Acta Crystallographica Section B'
_journal_page_first 747
_journal_page_last 758
_journal_paper_doi 10.1107/S0108768101013647
_journal_volume 57
_journal_year 2001
_chemical_formula_iupac 'Ba (O D)2'
_chemical_formula_moiety 'Ba, 2(O D)'
_chemical_formula_structural 'Ba (O D)2'
_chemical_formula_sum 'Ba D2 O2'
_chemical_formula_weight 3467.320
_chemical_name_systematic
;
deuterated barium hydroxide
;
_space_group_IT_number 62
_symmetry_cell_setting orthorhombic
_symmetry_space_group_name_Hall '-P 2ac 2n'
_symmetry_space_group_name_H-M 'P n m a'
_cell_angle_alpha 90.0
_cell_angle_beta 90.0
_cell_angle_gamma 90.0
_cell_formula_units_Z 20
_cell_length_a 10.9789(3)
_cell_length_b 16.4317(4)
_cell_length_c 7.07840(18)
_cell_measurement_temperature 200
_cell_volume 1276.96(6)
_computing_cell_refinement 'GSAS (Larson and Von Dreele, 1994)'
_computing_data_reduction GSAS
_computing_molecular_graphics 'Crystal Maker, version 4.0.1 (Palmer, D.C., 1994-99)'
_computing_publication_material GSAS
_computing_structure_refinement GSAS
_diffrn_measurement_device_type 'diffractometer D 2B, ILL'
_diffrn_radiation_probe neutron
_diffrn_radiation_source 'high-flux isotope reactor'
_diffrn_radiation_type neutron
_diffrn_radiation_wavelength 1.59432
_refine_ls_extinction_method none
_refine_ls_goodness_of_fit_all 1.76
_refine_ls_number_parameters 1
_refine_ls_shift/esd_max .00863
_refine_ls_shift/esd_mean .00863
_refine_ls_structure_factor_coef rietveld
_reflns_number_gt 1299
_cod_data_source_file os0074.cif
_cod_data_source_block a200
_cod_original_formula_sum 'D2 O2 Ba1'
_cod_database_code 2103763

loop_
_symmetry_equiv_pos_as_xyz
+x,+y,+z
-x+1/2,+y+1/2,+z+1/2
+x,-y+1/2,+z
-x+1/2,-y,+z+1/2
-x,-y,-z
+x+1/2,-y+1/2,-z+1/2
-x,+y+1/2,-z
+x+1/2,+y,-z+1/2

loop_
_atom_site_label
_atom_site_fract_x
_atom_site_fract_y
_atom_site_fract_z
_atom_site_U_iso_or_equiv
_atom_site_thermal_displace_type
_atom_site_occupancy
Ba1 .3185(6) .25 .4382(9) .00065 Uiso 1.0
Ba2 .4771(4) .3766(3) .9157(6) .00671 Uiso 1.0
Ba3 .3323(4) .4893(3) .4292(7) .00508 Uiso 1.0
O1 .0758(7) .25 .3717(10) .01192 Uiso 1.0
O2 .3212(8) .25 .8150(12) .03108 Uiso 1.0
O3 .4975(5) .3646(3) .5226(7) .01384 Uiso 1.0
O4 .2855(4) .3787(3) .1598(7) .01078 Uiso 1.0
O5 .2180(5) .3941(3) .6573(7) .00919 Uiso 1.0
O6 .0567(5) .4763(3) .2922(7) .01252 Uiso 1.0
D1 .0547(13) .25 .255(2) .10467 Uiso 1.0
D2 .2784(8) .25 .9350(15) .05741 Uiso 1.0
D3 .5644(7) .3349(4) .5119(11) .06318 Uiso 1.0
D4 .2152(6) .3597(5) .1506(10) .07645 Uiso 1.0
D5 .2377(4) .3474(3) .7409(7) .02781 Uiso 1.0
D6 .0609(6) .4282(3) .2308(9) .04575 Uiso 1.0

loop_
_atom_type_symbol
_atom_type_description
_atom_type_scat_source
Ba Ba 'Koster & Yelon (1982), Neutron Diffraction Newsletter'
O O 'Koster & Yelon (1982), Neutron Diffraction Newsletter'
D D 'Koster & Yelon (1982), Neutron Diffraction Newsletter'
